data_7056375
loop_
_publ_author_name
'Amabilino, Silvia'
'Tasse, Marine'
'Lacroix, Pascal G.'
'Mallet-Ladeira, Sonia'
'Pimienta, V\'eronique'
'Akl, Jo\"elle'
'Sasaki, Isabelle'
'Malfant, Isabelle'

_publ_section_title
;
 Photorelease of nitric oxide (NO) on ruthenium nitrosyl complexes with
 phenyl substituted terpyridines
;
_journal_name_full 'New J. Chem.'
_journal_paper_doi 10.1039/C7NJ00866J
_journal_year 2017
_chemical_compound_source 'synthesis as described'
_chemical_formula_moiety 'C23 H17 Br Cl2 N4 Ru, F6 P, 2(C2 H3 N)'
_chemical_formula_sum 'C27 H23 Br Cl2 F6 N6 P Ru'
_chemical_formula_weight 828.35
_chemical_name_systematic
;
 ?
;
_space_group_IT_number 14
_symmetry_cell_setting monoclinic
_symmetry_Int_Tables_number 14
_symmetry_space_group_name_Hall '-P 2yn'
_symmetry_space_group_name_H-M 'P 1 21/n 1'
_atom_sites_solution_hydrogens geom
_atom_sites_solution_primary direct
_atom_sites_solution_secondary difmap
_audit_update_record
;
2017-03-10 deposited with the CCDC.
2017-06-12 downloaded from the CCDC.
;
_cell_angle_alpha 90
_cell_angle_beta 98.325(3)
_cell_angle_gamma 90
_cell_formula_units_Z 4
_cell_length_a 9.9381(6)
_cell_length_b 9.8000(6)
_cell_length_c 31.5878(19)
_cell_measurement_reflns_used 9203
_cell_measurement_temperature 100(2)
_cell_measurement_theta_max 35.04
_cell_measurement_theta_min 2.45
_cell_measurement_wavelength 0.71073
_cell_volume 3044.0(3)
_computing_cell_refinement 'APEX2 and SAINT'
_computing_data_collection APEX2
_computing_data_reduction SAINT
_computing_molecular_graphics 'Ortep-3 for Windows (Farrugia, 1997)'
_computing_publication_material 'WinGX publication routines (Farrugia, 1999)'
_computing_structure_refinement 'SHELXL-97 (Sheldrick, 2008)'
_computing_structure_solution 'SHELXS-97 (Sheldrick, 2008)'
_diffrn_ambient_temperature 100(2)
_diffrn_measured_fraction_theta_full 0.997
_diffrn_measured_fraction_theta_max 0.997
_diffrn_measurement_device_type 'Bruker Kappa APEX II Quazar'
_diffrn_measurement_method 'phi and omega scans'
_diffrn_radiation_monochromator 'multilayer optics'
_diffrn_radiation_probe x-ray
_diffrn_radiation_source 'microfocus sealed tube'
_diffrn_radiation_type MoK\a
_diffrn_radiation_wavelength 0.71073
_diffrn_reflns_av_R_equivalents 0.0438
_diffrn_reflns_av_unetI/netI 0.0228
_diffrn_reflns_limit_h_max 16
_diffrn_reflns_limit_h_min -16
_diffrn_reflns_limit_k_max 16
_diffrn_reflns_limit_k_min -16
_diffrn_reflns_limit_l_max 50
_diffrn_reflns_limit_l_min -51
_diffrn_reflns_number 171898
_diffrn_reflns_theta_full 35.84
_diffrn_reflns_theta_max 35.84
_diffrn_reflns_theta_min 2.93
_diffrn_standards_decay_% 0
_diffrn_standards_interval_count 0
_diffrn_standards_interval_time 0
_diffrn_standards_number 0
_exptl_absorpt_coefficient_mu 2.123
_exptl_absorpt_correction_T_max 0.7470
_exptl_absorpt_correction_T_min 0.6107
_exptl_absorpt_correction_type multi-scan
_exptl_absorpt_process_details
;
        [c.f. r.h. blessing, acta cryst. (1995), a51, 33-38]
;
_exptl_crystal_colour red
_exptl_crystal_density_diffrn 1.808
_exptl_crystal_density_method 'not measured'
_exptl_crystal_description plate
_exptl_crystal_F_000 1636
_exptl_crystal_size_max 0.26
_exptl_crystal_size_mid 0.06
_exptl_crystal_size_min 0.04
_refine_diff_density_max 1.172
_refine_diff_density_min -1.049
_refine_diff_density_rms 0.104
_refine_ls_extinction_method none
_refine_ls_goodness_of_fit_ref 1.145
_refine_ls_hydrogen_treatment constr
_refine_ls_matrix_type full
_refine_ls_number_parameters 456
_refine_ls_number_reflns 14207
_refine_ls_number_restraints 129
_refine_ls_restrained_S_all 1.161
_refine_ls_R_factor_all 0.0417
_refine_ls_R_factor_gt 0.0326
_refine_ls_shift/su_max 0.002
_refine_ls_shift/su_mean 0
_refine_ls_structure_factor_coef Fsqd
_refine_ls_weighting_details 'calc w=1/[\s^2^(Fo^2^)+(0.0194P)^2^+3.5713P] where P=(Fo^2^+2Fc^2^)/3'
_refine_ls_weighting_scheme calc
_refine_ls_wR_factor_gt 0.0668
_refine_ls_wR_factor_ref 0.0694
_reflns_number_gt 12450
_reflns_number_total 14207
_reflns_threshold_expression >2sigma(I)
_cod_data_source_file c7nj00866j2.cif
_cod_data_source_block 3i
_cod_original_sg_symbol_H-M 'P 21/n'
_cod_database_code 7056375

loop_
_symmetry_equiv_pos_as_xyz
'x, y, z'
'-x+1/2, y+1/2, -z+1/2'
'-x, -y, -z'
'x-1/2, -y-1/2, z-1/2'

loop_
_atom_site_label
_atom_site_type_symbol
_atom_site_fract_x
_atom_site_fract_y
_atom_site_fract_z
_atom_site_U_iso_or_equiv
_atom_site_adp_type
_atom_site_occupancy
_atom_site_symmetry_multiplicity
_atom_site_calc_flag
_atom_site_refinement_flags
_atom_site_disorder_assembly
_atom_site_disorder_group
C16 C 0.35055(16) 0.61111(17) 0.28966(5) 0.0174(3) Uani 1 1 d . . .
C17 C 0.25339(19) 0.6678(2) 0.25489(6) 0.0239(3) Uani 1 1 d . . .
H17A H 0.284 0.6478 0.2274 0.036 Uiso 1 1 calc R . .
H17B H 0.2473 0.7668 0.2585 0.036 Uiso 1 1 calc R . .
H17C H 0.1638 0.6267 0.2554 0.036 Uiso 1 1 calc R . .
C1 C 0.45782(15) 0.65846(15) 0.42471(5) 0.0150(3) Uani 1 1 d . . .
H1 H 0.3907 0.6851 0.4017 0.018 Uiso 1 1 calc R . .
C2 C 0.45432(16) 0.71415(16) 0.46500(5) 0.0163(3) Uani 1 1 d . . .
H2 H 0.3849 0.7768 0.4695 0.02 Uiso 1 1 calc R . .
C3 C 0.55370(16) 0.67690(15) 0.49852(5) 0.0153(3) Uani 1 1 d . . .
H3 H 0.5536 0.7146 0.5262 0.018 Uiso 1 1 calc R . .
C4 C 0.65352(15) 0.58375(15) 0.49119(5) 0.0129(2) Uani 1 1 d . . .
H4 H 0.723 0.5581 0.5137 0.016 Uiso 1 1 calc R . .
C5 C 0.65023(14) 0.52894(14) 0.45067(5) 0.0113(2) Uani 1 1 d . . .
C6 C 0.74538(14) 0.42297(14) 0.43993(4) 0.0112(2) Uani 1 1 d . . .
C7 C 0.85164(14) 0.36378(15) 0.46737(4) 0.0119(2) Uani 1 1 d . . .
H7 H 0.8702 0.3916 0.4964 0.014 Uiso 1 1 calc R . .
C8 C 0.93101(14) 0.26246(15) 0.45155(4) 0.0116(2) Uani 1 1 d . . .
C9 C 0.90122(14) 0.22533(15) 0.40830(4) 0.0122(2) Uani 1 1 d . . .
H9 H 0.9529 0.1563 0.397 0.015 Uiso 1 1 calc R . .
C10 C 0.79630(14) 0.28950(15) 0.38218(4) 0.0114(2) Uani 1 1 d . . .
C11 C 0.75530(14) 0.26607(15) 0.33588(4) 0.0123(2) Uani 1 1 d . . .
C12 C 0.82148(16) 0.17799(17) 0.31169(5) 0.0167(3) Uani 1 1 d . . .
H12 H 0.8983 0.1276 0.3246 0.02 Uiso 1 1 calc R . .
C13 C 0.77467(17) 0.16373(18) 0.26835(5) 0.0193(3) Uani 1 1 d . . .
H13 H 0.8199 0.1043 0.2512 0.023 Uiso 1 1 calc R . .
C14 C 0.66131(17) 0.23691(18) 0.25018(5) 0.0179(3) Uani 1 1 d . . .
H14 H 0.6265 0.2269 0.2207 0.021 Uiso 1 1 calc R . .
C15 C 0.60003(16) 0.32474(17) 0.27588(5) 0.0153(3) Uani 1 1 d . . .
H15 H 0.5228 0.3756 0.2635 0.018 Uiso 1 1 calc R . .
C18 C 1.04465(14) 0.19463(15) 0.47916(5) 0.0119(2) Uani 1 1 d . . .
C19 C 1.04964(15) 0.18759(16) 0.52359(5) 0.0147(3) Uani 1 1 d . . .
H19 H 0.9807 0.2305 0.5368 0.018 Uiso 1 1 calc R . .
C20 C 1.15485(15) 0.11813(16) 0.54869(5) 0.0155(3) Uani 1 1 d . . .
H20 H 1.1586 0.1146 0.5789 0.019 Uiso 1 1 calc R . .
C21 C 1.25381(14) 0.05423(15) 0.52903(5) 0.0128(2) Uani 1 1 d . . .
C22 C 1.25241(15) 0.06155(15) 0.48511(5) 0.0135(2) Uani 1 1 d . . .
H22 H 1.3217 0.0185 0.4721 0.016 Uiso 1 1 calc R . .
C23 C 1.14847(15) 0.13256(16) 0.46050(5) 0.0134(2) Uani 1 1 d . . .
H23 H 1.1477 0.1392 0.4305 0.016 Uiso 1 1 calc R . .
C24 C 0.9696(2) 0.4186(2) 0.21426(6) 0.0259(3) Uani 1 1 d . . .
C25 C 0.9310(2) 0.4489(2) 0.16915(7) 0.0294(4) Uani 1 1 d . . .
H25A H 0.9623 0.5407 0.1631 0.044 Uiso 1 1 calc R . .
H25B H 0.8318 0.4443 0.1619 0.044 Uiso 1 1 calc R . .
H25C H 0.9728 0.3821 0.152 0.044 Uiso 1 1 calc R . .
C26 C 0.39726(18) 1.00206(18) 0.10630(6) 0.0203(3) Uani 1 1 d . . .
C27 C 0.41674(19) 0.9539(2) 0.15036(6) 0.0226(3) Uani 1 1 d . . .
H27A H 0.4119 0.854 0.1507 0.034 Uiso 1 1 calc R . .
H27B H 0.3455 0.9918 0.1653 0.034 Uiso 1 1 calc R . .
H27C H 0.506 0.9835 0.1647 0.034 Uiso 1 1 calc R . .
N4 N 0.42477(14) 0.56463(14) 0.31671(4) 0.0164(2) Uani 1 1 d . . .
N1 N 0.55325(13) 0.56816(13) 0.41750(4) 0.0124(2) Uani 1 1 d . . .
N2 N 0.72070(12) 0.38421(12) 0.39868(4) 0.01074(19) Uani 1 1 d . . .
N3 N 0.64598(13) 0.34049(13) 0.31762(4) 0.0126(2) Uani 1 1 d . . .
N5 N 1.0010(2) 0.3957(2) 0.24972(6) 0.0370(4) Uani 1 1 d . . .
N6 N 0.38232(19) 1.03867(19) 0.07161(5) 0.0282(3) Uani 1 1 d . . .
P1 P 0.35566(5) 0.41819(5) 0.151507(14) 0.01978(8) Uani 1 1 d DU . .
F1 F 0.2189(5) 0.4089(8) 0.1691(2) 0.0597(15) Uani 0.570(10) 1 d PDU A 1
F2 F 0.4316(6) 0.4534(5) 0.19891(13) 0.0351(9) Uani 0.570(10) 1 d PDU A 1
F3 F 0.5038(5) 0.4240(4) 0.13504(17) 0.0382(9) Uani 0.570(10) 1 d PDU A 1
F4 F 0.2901(7) 0.3764(5) 0.10507(12) 0.0564(14) Uani 0.570(10) 1 d PDU A 1
F5 F 0.3883(6) 0.2580(5) 0.16337(17) 0.0390(10) Uani 0.570(10) 1 d PDU A 1
F6 F 0.3397(10) 0.5743(7) 0.1418(3) 0.0348(15) Uani 0.570(10) 1 d PDU A 1
F1' F 0.2416(7) 0.4351(6) 0.1833(2) 0.0364(12) Uani 0.430(10) 1 d PDU A 2
F2' F 0.4667(7) 0.4281(8) 0.1917(2) 0.0427(15) Uani 0.430(10) 1 d PDU A 2
F3' F 0.4601(8) 0.4107(6) 0.1197(2) 0.0419(14) Uani 0.430(10) 1 d PDU A 2
F4' F 0.2310(6) 0.4221(7) 0.11160(17) 0.0458(14) Uani 0.430(10) 1 d PDU A 2
F5' F 0.3387(8) 0.2602(6) 0.1546(2) 0.0348(12) Uani 0.430(10) 1 d PDU A 2
F6' F 0.3566(11) 0.5846(7) 0.1478(4) 0.0207(11) Uani 0.430(10) 1 d PDU A 2
Cl2 Cl 0.42048(4) 0.30492(4) 0.374913(13) 0.01781(7) Uani 1 1 d . . .
Cl1 Cl 0.73025(4) 0.63539(4) 0.346244(12) 0.01799(7) Uani 1 1 d . . .
Br1 Br 1.394020(15) -0.046514(16) 0.562219(5) 0.01593(3) Uani 1 1 d . . .
Ru1 Ru 0.573931(11) 0.471543(12) 0.360400(4) 0.01088(3) Uani 1 1 d . . .

loop_
_atom_site_aniso_label
_atom_site_aniso_U_11
_atom_site_aniso_U_22
_atom_site_aniso_U_33
_atom_site_aniso_U_23
_atom_site_aniso_U_13
_atom_site_aniso_U_12
C16 0.0169(6) 0.0182(7) 0.0168(7) 0.0004(5) 0.0015(5) 0.0026(5)
C17 0.0242(8) 0.0268(8) 0.0184(7) 0.0015(6) -0.0052(6) 0.0065(6)
C1 0.0143(6) 0.0133(6) 0.0180(6) 0.0008(5) 0.0043(5) 0.0040(5)
C2 0.0174(6) 0.0124(6) 0.0206(7) -0.0011(5) 0.0074(5) 0.0025(5)
C3 0.0179(6) 0.0125(6) 0.0167(6) -0.0024(5) 0.0066(5) -0.0008(5)
C4 0.0143(6) 0.0118(6) 0.0132(6) -0.0008(5) 0.0039(5) -0.0006(4)
C5 0.0115(5) 0.0104(5) 0.0124(5) 0.0006(4) 0.0033(4) 0.0002(4)
C6 0.0119(5) 0.0117(5) 0.0105(5) -0.0003(4) 0.0030(4) 0.0007(4)
C7 0.0130(6) 0.0132(6) 0.0096(5) 0.0002(4) 0.0016(4) 0.0021(4)
C8 0.0113(5) 0.0130(6) 0.0106(5) 0.0003(4) 0.0014(4) 0.0008(4)
C9 0.0123(5) 0.0139(6) 0.0103(5) -0.0012(4) 0.0015(4) 0.0031(4)
C10 0.0113(5) 0.0130(6) 0.0101(5) -0.0012(4) 0.0018(4) 0.0020(4)
C11 0.0121(5) 0.0154(6) 0.0094(5) -0.0013(4) 0.0014(4) 0.0015(5)
C12 0.0152(6) 0.0219(7) 0.0127(6) -0.0027(5) 0.0003(5) 0.0056(5)
C13 0.0205(7) 0.0245(8) 0.0125(6) -0.0042(5) 0.0017(5) 0.0058(6)
C14 0.0194(7) 0.0223(7) 0.0112(6) -0.0022(5) 0.0000(5) 0.0021(6)
C15 0.0150(6) 0.0198(7) 0.0104(6) -0.0009(5) 0.0000(5) 0.0025(5)
C18 0.0111(5) 0.0133(6) 0.0113(5) 0.0000(4) 0.0011(4) 0.0013(4)
C19 0.0131(6) 0.0195(7) 0.0122(6) 0.0011(5) 0.0034(5) 0.0050(5)
C20 0.0146(6) 0.0195(7) 0.0126(6) 0.0022(5) 0.0024(5) 0.0045(5)
C21 0.0101(5) 0.0129(6) 0.0149(6) 0.0020(5) 0.0003(4) 0.0013(4)
C22 0.0116(6) 0.0156(6) 0.0134(6) -0.0007(5) 0.0021(5) 0.0019(5)
C23 0.0124(6) 0.0167(6) 0.0110(6) -0.0010(5) 0.0017(4) 0.0022(5)
C24 0.0286(9) 0.0245(8) 0.0253(8) -0.0012(7) 0.0064(7) -0.0014(7)
C25 0.0373(10) 0.0257(9) 0.0246(9) 0.0010(7) 0.0024(8) 0.0007(8)
C26 0.0202(7) 0.0221(7) 0.0182(7) -0.0017(6) 0.0022(6) -0.0001(6)
C27 0.0231(8) 0.0286(9) 0.0166(7) 0.0027(6) 0.0044(6) 0.0042(6)
N4 0.0180(6) 0.0167(6) 0.0142(5) 0.0013(4) 0.0018(5) 0.0039(5)
N1 0.0121(5) 0.0120(5) 0.0133(5) 0.0004(4) 0.0030(4) 0.0024(4)
N2 0.0104(5) 0.0118(5) 0.0101(5) 0.0002(4) 0.0017(4) 0.0018(4)
N3 0.0118(5) 0.0149(5) 0.0107(5) 0.0003(4) 0.0006(4) 0.0020(4)
N5 0.0439(11) 0.0413(11) 0.0263(9) -0.0012(8) 0.0069(8) -0.0022(9)
N6 0.0333(8) 0.0311(8) 0.0195(7) 0.0006(6) 0.0017(6) -0.0030(7)
P1 0.0235(2) 0.0217(2) 0.01458(17) 0.00231(15) 0.00428(15) -0.00826(16)
F1 0.0261(15) 0.083(3) 0.074(3) 0.027(3) 0.017(2) -0.0087(18)
F2 0.052(2) 0.0356(16) 0.0148(11) 0.0014(10) -0.0041(13) 0.0081(15)
F3 0.0368(18) 0.0375(14) 0.046(2) -0.0087(15) 0.0258(15) -0.0080(13)
F4 0.083(3) 0.051(2) 0.0273(15) 0.0021(14) -0.0208(18) -0.035(2)
F5 0.061(3) 0.0198(11) 0.037(2) 0.0041(12) 0.0085(18) -0.0084(16)
F6 0.047(3) 0.035(2) 0.023(2) 0.0099(18) 0.004(2) 0.010(2)
F1' 0.043(3) 0.0330(19) 0.041(3) 0.0028(17) 0.033(2) -0.0003(18)
F2' 0.040(3) 0.044(3) 0.037(3) 0.025(2) -0.018(2) -0.009(2)
F3' 0.051(3) 0.035(2) 0.049(3) 0.010(2) 0.039(2) 0.010(2)
F4' 0.048(3) 0.050(3) 0.032(2) 0.0021(18) -0.0158(19) -0.027(2)
F5' 0.060(3) 0.0172(14) 0.031(2) -0.0017(15) 0.017(2) -0.011(2)
F6' 0.0259(19) 0.0104(14) 0.026(3) 0.0046(14) 0.0028(19) -0.0040(12)
Cl2 0.01399(14) 0.01817(16) 0.02122(17) 0.00160(13) 0.00244(12) -0.00146(12)
Cl1 0.01911(16) 0.01801(16) 0.01757(16) 0.00323(12) 0.00512(13) -0.00136(12)
Br1 0.01282(6) 0.01858(7) 0.01604(7) 0.00416(5) 0.00086(5) 0.00458(5)
Ru1 0.01091(5) 0.01170(5) 0.00992(5) 0.00097(4) 0.00117(3) 0.00271(4)

loop_
_atom_type_symbol
_atom_type_description
_atom_type_scat_dispersion_real
_atom_type_scat_dispersion_imag
_atom_type_scat_source
C C 0.0033 0.0016 'International Tables Vol C Tables 4.2.6.8 and 6.1.1.4'
H H 0 0 'International Tables Vol C Tables 4.2.6.8 and 6.1.1.4'
N N 0.0061 0.0033 'International Tables Vol C Tables 4.2.6.8 and 6.1.1.4'
O O 0.0106 0.006 'International Tables Vol C Tables 4.2.6.8 and 6.1.1.4'
F F 0.0171 0.0103 'International Tables Vol C Tables 4.2.6.8 and 6.1.1.4'
P P 0.1023 0.0942 'International Tables Vol C Tables 4.2.6.8 and 6.1.1.4'
Cl Cl 0.1484 0.1585 'International Tables Vol C Tables 4.2.6.8 and 6.1.1.4'
Br Br -0.2901 2.4595 'International Tables Vol C Tables 4.2.6.8 and 6.1.1.4'
Pt Pt -1.7033 8.3905 'International Tables Vol C Tables 4.2.6.8 and 6.1.1.4'
I I -0.4742 1.8119 'International Tables Vol C Tables 4.2.6.8 and 6.1.1.4'
Ru Ru -1.2594 0.8363 'International Tables Vol C Tables 4.2.6.8 and 6.1.1.4'

loop_
_geom_angle_atom_site_label_1
_geom_angle_atom_site_label_2
_geom_angle_atom_site_label_3
_geom_angle
N4 C16 C17 178.65(19)
C16 C17 H17A 109.5
C16 C17 H17B 109.5
H17A C17 H17B 109.5
C16 C17 H17C 109.5
H17A C17 H17C 109.5
H17B C17 H17C 109.5
N1 C1 C2 121.80(14)
N1 C1 H1 119.1
C2 C1 H1 119.1
C3 C2 C1 119.07(14)
C3 C2 H2 120.5
C1 C2 H2 120.5
C2 C3 C4 119.40(14)
C2 C3 H3 120.3
C4 C3 H3 120.3
C5 C4 C3 119.11(14)
C5 C4 H4 120.4
C3 C4 H4 120.4
N1 C5 C4 121.16(13)
N1 C5 C6 115.09(12)
C4 C5 C6 123.73(13)
N2 C6 C7 120.06(13)
N2 C6 C5 112.83(12)
C7 C6 C5 127.10(13)
C6 C7 C8 119.18(13)
C6 C7 H7 120.4
C8 C7 H7 120.4
C9 C8 C7 118.66(13)
C9 C8 C18 119.50(13)
C7 C8 C18 121.84(13)
C10 C9 C8 119.81(13)
C10 C9 H9 120.1
C8 C9 H9 120.1
N2 C10 C9 119.83(13)
N2 C10 C11 113.64(12)
C9 C10 C11 126.54(13)
N3 C11 C12 120.93(13)
N3 C11 C10 115.06(12)
C12 C11 C10 124.01(13)
C11 C12 C13 119.36(14)
C11 C12 H12 120.3
C13 C12 H12 120.3
C14 C13 C12 119.48(15)
C14 C13 H13 120.3
C12 C13 H13 120.3
C15 C14 C13 118.60(14)
C15 C14 H14 120.7
C13 C14 H14 120.7
N3 C15 C14 122.19(14)
N3 C15 H15 118.9
C14 C15 H15 118.9
C19 C18 C23 118.68(13)
C19 C18 C8 121.75(13)
C23 C18 C8 119.54(13)
C20 C19 C18 120.61(13)
C20 C19 H19 119.7
C18 C19 H19 119.7
C21 C20 C19 119.21(14)
C21 C20 H20 120.4
C19 C20 H20 120.4
C20 C21 C22 121.30(13)
C20 C21 Br1 120.00(11)
C22 C21 Br1 118.70(11)
C23 C22 C21 119.04(13)
C23 C22 H22 120.5
C21 C22 H22 120.5
C22 C23 C18 121.11(13)
C22 C23 H23 119.4
C18 C23 H23 119.4
N5 C24 C25 179.3(2)
C24 C25 H25A 109.5
C24 C25 H25B 109.5
H25A C25 H25B 109.5
C24 C25 H25C 109.5
H25A C25 H25C 109.5
H25B C25 H25C 109.5
N6 C26 C27 179.4(2)
C26 C27 H27A 109.5
C26 C27 H27B 109.5
H27A C27 H27B 109.5
C26 C27 H27C 109.5
H27A C27 H27C 109.5
H27B C27 H27C 109.5
C16 N4 Ru1 173.01(14)
C1 N1 C5 119.42(13)
C1 N1 Ru1 127.66(11)
C5 N1 Ru1 112.91(9)
C6 N2 C10 122.42(12)
C6 N2 Ru1 119.42(10)
C10 N2 Ru1 118.13(10)
C15 N3 C11 119.41(13)
C15 N3 Ru1 127.88(10)
C11 N3 Ru1 112.69(9)
F1 P1 F3' 160.0(3)
F1 P1 F2' 105.4(3)
F3' P1 F2' 94.0(3)
F1 P1 F5' 79.1(3)
F3' P1 F5' 94.7(3)
F2' P1 F5' 94.7(3)
F1 P1 F6 93.4(4)
F3' P1 F6 88.7(4)
F2' P1 F6 97.9(4)
F5' P1 F6 166.7(4)
F1 P1 F4 93.1(2)
F3' P1 F4 66.9(3)
F2' P1 F4 157.7(3)
F5' P1 F4 76.4(3)
F6 P1 F4 93.2(4)
F1 P1 F2 89.8(3)
F3' P1 F2 110.2(3)
F5' P1 F2 101.2(3)
F6 P1 F2 89.6(4)
F4 P1 F2 175.9(3)
F3' P1 F1' 176.2(3)
F2' P1 F1' 88.0(3)
F5' P1 F1' 88.4(3)
F6 P1 F1' 87.8(5)
F4 P1 F1' 111.8(3)
F2 P1 F1' 71.3(3)
F1 P1 F3 177.1(3)
F2' P1 F3 72.1(3)
F5' P1 F3 99.5(3)
F6 P1 F3 88.5(4)
F4 P1 F3 89.0(2)
F2 P1 F3 88.0(2)
F1' P1 F3 159.0(2)
F1 P1 F4' 70.8(3)
F3' P1 F4' 90.3(3)
F2' P1 F4' 173.7(3)
F5' P1 F4' 89.7(3)
F6 P1 F4' 77.4(4)
F2 P1 F4' 155.6(3)
F1' P1 F4' 87.5(3)
F3 P1 F4' 111.8(2)
F1 P1 F5 91.0(3)
F3' P1 F5 88.5(3)
F2' P1 F5 77.3(3)
F6 P1 F5 174.3(4)
F4 P1 F5 90.3(2)
F2 P1 F5 86.7(2)
F1' P1 F5 95.1(3)
F3 P1 F5 87.0(3)
F4' P1 F5 107.6(2)
F1 P1 F6' 95.7(5)
F3' P1 F6' 89.4(5)
F2' P1 F6' 89.2(4)
F5' P1 F6' 174.2(5)
F4 P1 F6' 101.5(4)
F2 P1 F6' 81.2(4)
F1' P1 F6' 87.4(5)
F3 P1 F6' 85.8(4)
F4' P1 F6' 86.2(4)
F5 P1 F6' 166.1(4)
N2 Ru1 N3 80.44(5)
N2 Ru1 N1 79.67(5)
N3 Ru1 N1 160.09(5)
N2 Ru1 N4 176.58(5)
N3 Ru1 N4 96.87(5)
N1 Ru1 N4 103.04(5)
N2 Ru1 Cl1 87.81(4)
N3 Ru1 Cl1 89.94(4)
N1 Ru1 Cl1 90.29(4)
N4 Ru1 Cl1 90.08(4)
N2 Ru1 Cl2 91.29(4)
N3 Ru1 Cl2 89.53(4)
N1 Ru1 Cl2 89.93(4)
N4 Ru1 Cl2 90.80(4)
Cl1 Ru1 Cl2 179.020(15)

loop_
_geom_bond_atom_site_label_1
_geom_bond_atom_site_label_2
_geom_bond_distance
C16 N4 1.140(2)
C16 C17 1.463(2)
C17 H17A 0.98
C17 H17B 0.98
C17 H17C 0.98
C1 N1 1.3406(19)
C1 C2 1.390(2)
C1 H1 0.95
C2 C3 1.388(2)
C2 H2 0.95
C3 C4 1.392(2)
C3 H3 0.95
C4 C5 1.384(2)
C4 H4 0.95
C5 N1 1.3718(19)
C5 C6 1.477(2)
C6 N2 1.3452(18)
C6 C7 1.392(2)
C7 C8 1.404(2)
C7 H7 0.95
C8 C9 1.403(2)
C8 C18 1.481(2)
C9 C10 1.384(2)
C9 H9 0.95
C10 N2 1.3458(18)
C10 C11 1.478(2)
C11 N3 1.3651(19)
C11 C12 1.381(2)
C12 C13 1.388(2)
C12 H12 0.95
C13 C14 1.388(2)
C13 H13 0.95
C14 C15 1.384(2)
C14 H14 0.95
C15 N3 1.3402(19)
C15 H15 0.95
C18 C19 1.399(2)
C18 C23 1.399(2)
C19 C20 1.395(2)
C19 H19 0.95
C20 C21 1.386(2)
C20 H20 0.95
C21 C22 1.387(2)
C21 Br1 1.8953(14)
C22 C23 1.387(2)
C22 H22 0.95
C23 H23 0.95
C24 N5 1.141(3)
C24 C25 1.452(3)
C25 H25A 0.98
C25 H25B 0.98
C25 H25C 0.98
C26 N6 1.142(2)
C26 C27 1.456(2)
C27 H27A 0.98
C27 H27B 0.98
C27 H27C 0.98
N4 Ru1 2.0837(14)
N1 Ru1 2.0735(13)
N2 Ru1 1.9523(12)
N3 Ru1 2.0661(13)
P1 F1 1.545(5)
P1 F3' 1.547(4)
P1 F2' 1.560(6)
P1 F5' 1.562(5)
P1 F6 1.564(7)
P1 F4 1.571(3)
P1 F2 1.614(4)
P1 F1' 1.628(5)
P1 F3 1.632(4)
P1 F4' 1.635(4)
P1 F5 1.635(5)
P1 F6' 1.635(7)
Cl2 Ru1 2.3248(4)
Cl1 Ru1 2.3223(4)
